data_4322324
loop_
_publ_author_name
'Zhiping Zheng'
'Thomas G. Gray'
'R. H. Holm'

_publ_section_title
;
 Synthesis and Structures of Solvated Monoclusters and Bridged Di- and
 Triclusters Based on the cubic Building Block [Re6(\m3-Se)8]2+
;
_journal_name_full 'Inorganic Chemistry'
_journal_page_first 4888
_journal_page_last 4895
_journal_paper_doi 10.1021/ic9906050
_journal_volume 38
_journal_year 1999
_chemical_formula_sum 'C28 H66 F12 N2 P4 Re6 Sb2 Se8'
_chemical_formula_weight 2775.08
_chemical_name_systematic
; 
 ? 
;
_space_group_IT_number 14
_symmetry_cell_setting monoclinic
_symmetry_space_group_name_Hall '-P 2yn'
_symmetry_space_group_name_H-M 'P 1 21/n 1'
_atom_sites_solution_hydrogens geom
_atom_sites_solution_primary direct
_atom_sites_solution_secondary difmap
_audit_creation_method SHELXL
_cell_angle_alpha 90.00
_cell_angle_beta 104.66(3)
_cell_angle_gamma 90.00
_cell_formula_units_Z 2
_cell_length_a 12.826(3)
_cell_length_b 17.121(3)
_cell_length_c 13.230(3)
_cell_measurement_temperature 293(2)
_cell_volume 2810.6(11)
_computing_structure_refinement 'SHELXL-93 (Sheldrick, 1993)'
_computing_structure_solution 'SHELXS-86 (Sheldrick, 1990)'
_diffrn_ambient_temperature 293(2)
_diffrn_radiation_monochromator graphite
_diffrn_radiation_source 'fine-focus sealed tube'
_diffrn_radiation_type MoK\a
_diffrn_radiation_wavelength 0.71073
_diffrn_reflns_av_R_equivalents 0.0331
_diffrn_reflns_av_sigmaI/netI 0.0632
_diffrn_reflns_limit_h_max 15
_diffrn_reflns_limit_h_min -1
_diffrn_reflns_limit_k_max 21
_diffrn_reflns_limit_k_min -6
_diffrn_reflns_limit_l_max 15
_diffrn_reflns_limit_l_min -16
_diffrn_reflns_number 4107
_diffrn_reflns_theta_max 22.50
_diffrn_reflns_theta_min 1.98
_exptl_absorpt_coefficient_mu 9.585
_exptl_crystal_density_diffrn 1.640
_exptl_crystal_F_000 1240
_refine_diff_density_max 10.192
_refine_diff_density_min -7.222
_refine_diff_density_rms 0.491
_refine_ls_extinction_coef 0.00081(10)
_refine_ls_extinction_expression Fc^*^=kFc[1+0.001xFc^2^\l^3^/sin(2\q)]^-1/4^
_refine_ls_extinction_method SHELXL
_refine_ls_goodness_of_fit_all 1.091
_refine_ls_goodness_of_fit_obs 1.239
_refine_ls_matrix_type full
_refine_ls_number_parameters 206
_refine_ls_number_reflns 3666
_refine_ls_number_restraints 18
_refine_ls_restrained_S_all 1.102
_refine_ls_restrained_S_obs 1.252
_refine_ls_R_factor_all 0.0948
_refine_ls_R_factor_obs 0.0678
_refine_ls_shift/esd_max 7.906
_refine_ls_shift/esd_mean 0.052
_refine_ls_structure_factor_coef Fsqd
_refine_ls_weighting_details 'w=1/[\s^2^(Fo^2^)+(0.1215P)^2^+0.0000P] where P=(Fo^2^+2Fc^2^)/3'
_refine_ls_weighting_scheme calc
_refine_ls_wR_factor_all 0.1985
_refine_ls_wR_factor_obs 0.1845
_reflns_number_observed 2502
_reflns_number_total 3666
_reflns_observed_criterion >2sigma(I)
_cod_data_source_file ic9906050_01.cif
_cod_data_source_block zz53
_cod_depositor_comments
;
The following automatic conversions were performed:

'_refine_ls_weighting_scheme' value 'calc
w=1/[\s^2^(Fo^2^)+(0.1215P)^2^+0.0000P] where P=(Fo^2^+2Fc^2^)/3' was
changed to 'calc'. New tag '_refine_ls_weighting_details' was
created. The value of the new tag was set to
'w=1/[\s^2^(Fo^2^)+(0.1215P)^2^+0.0000P] where P=(Fo^2^+2Fc^2^)/3'.

Automatic conversion script
Id: cif_fix_values 3143 2015-03-26 13:38:13Z robertas 

2021-04-13
Formula fixed to be consistent with given Z
                 miguel
;
_cod_original_formula_sum 'C14 H33 F6 N P2 Re3 Sb Se4'
_cod_original_formula_weight 1387.54
_cod_original_cell_volume 2810.6(10)
_cod_database_code 4322324

loop_
_symmetry_equiv_pos_as_xyz
'x, y, z'
'-x+1/2, y+1/2, -z+1/2'
'-x, -y, -z'
'x-1/2, -y-1/2, z-1/2'

loop_
_atom_site_aniso_label
_atom_site_aniso_U_11
_atom_site_aniso_U_22
_atom_site_aniso_U_33
_atom_site_aniso_U_23
_atom_site_aniso_U_13
_atom_site_aniso_U_12
Re1 0.0113(6) 0.0106(6) 0.0120(6) -0.0012(5) 0.0026(5) -0.0015(4)
Re2 0.0122(6) 0.0089(6) 0.0127(6) -0.0011(5) 0.0038(5) 0.0001(4)
Re3 0.0132(6) 0.0105(6) 0.0110(7) 0.0002(5) 0.0034(5) -0.0009(4)
Se1 0.0187(14) 0.0140(15) 0.0157(15) 0.0013(12) 0.0012(12) 0.0026(11)
Se2 0.0180(14) 0.0153(15) 0.0136(15) -0.0047(12) 0.0038(12) -0.0018(12)
Se3 0.0176(14) 0.0181(15) 0.020(2) -0.0025(12) 0.0081(12) 0.0014(11)
Se4 0.0170(14) 0.0124(14) 0.019(2) 0.0007(12) 0.0051(12) -0.0026(11)
Sb 0.238(10) 1.305(46) 0.185(8) -0.264(17) 0.131(8) -0.412(19)
P1 0.020(4) 0.020(4) 0.016(4) 0.005(3) 0.002(3) 0.001(3)
P2 0.023(4) 0.014(4) 0.024(4) -0.003(3) 0.005(3) 0.004(3)
F2 0.045(14) 0.170(27) 0.057(16) -0.007(17) 0.016(12) 0.020(15)
F3 0.046(12) 0.091(17) 0.053(14) 0.021(12) 0.021(11) -0.023(12)
F4 0.026(12) 0.231(35) 0.055(16) -0.023(19) -0.002(11) -0.033(17)
F5 0.038(13) 0.122(22) 0.083(18) -0.005(16) 0.021(12) -0.023(14)
F6 2.000(605) 0.000(31) 1.356(396) -0.036(64) -1.000(403) 0.197(99)

loop_
_atom_site_label
_atom_site_type_symbol
_atom_site_fract_x
_atom_site_fract_y
_atom_site_fract_z
_atom_site_U_iso_or_equiv
_atom_site_thermal_displace_type
_atom_site_occupancy
_atom_site_calc_flag
_atom_site_refinement_flags
_atom_site_disorder_group
Re1 Re 1.64075(8) -0.46739(6) 0.05996(8) 0.0114(4) Uani 1 d . .
Re2 Re 1.44919(8) -0.40149(6) 0.02334(8) 0.0112(4) Uani 1 d . .
Re3 Re 1.51310(8) -0.46783(6) -0.13013(8) 0.0115(4) Uani 1 d . .
Se1 Se 1.6694(2) -0.5941(2) 0.1595(2) 0.0167(7) Uani 1 d . .
Se2 Se 1.5732(2) -0.40566(15) 0.2046(2) 0.0157(7) Uani 1 d . .
Se3 Se 1.6951(2) -0.5320(2) -0.0891(2) 0.0180(7) Uani 1 d . .
Se4 Se 1.5978(2) -0.34375(15) -0.0463(2) 0.0159(7) Uani 1 d . .
Sb Sb 1.7326(8) -0.0881(14) -0.1023(7) 0.562(16) Uani 1 d D .
P1 P 1.8263(6) -0.4216(4) 0.1409(6) 0.019(2) Uani 1 d . .
P2 P 1.3800(6) -0.2734(4) 0.0611(6) 0.020(2) Uani 1 d . .
F1 F 1.7784(48) -0.1926(21) -0.0739(48) 2.000(533) Uiso 1 d D .
F2 F 1.8038(16) -0.0572(17) 0.0208(16) 0.090(9) Uani 1 d D .
F3 F 1.8411(15) -0.0664(13) -0.1476(15) 0.062(6) Uani 1 d D .
F4 F 1.6618(16) -0.1100(19) -0.2277(16) 0.106(11) Uani 1 d D .
F5 F 1.6207(15) -0.1023(15) -0.0582(18) 0.080(8) Uani 1 d D .
F6 F 1.6862(44) 0.0194(15) -0.1315(43) 1.375(344) Uani 1 d D .
N N 1.5268(16) -0.4310(12) -0.2765(17) 0.015(5) Uiso 1 d . .
C1 C 1.8993(22) -0.4702(17) 0.2611(22) 0.025(7) Uiso 1 d . .
H1A H 1.9091(22) -0.5245(17) 0.2449(22) 0.030 Uiso 1 calc R .
H1B H 1.9704(22) -0.4469(17) 0.2831(22) 0.030 Uiso 1 calc R .
C2 C 1.8498(25) -0.4677(18) 0.3500(25) 0.035(8) Uiso 1 d . .
H2A H 1.8950(25) -0.4948(18) 0.4083(25) 0.053 Uiso 1 calc R .
H2B H 1.7803(25) -0.4923(18) 0.3306(25) 0.053 Uiso 1 calc R .
H2C H 1.8417(25) -0.4143(18) 0.3689(25) 0.053 Uiso 1 calc R .
C3 C 1.9236(21) -0.4287(16) 0.0591(21) 0.019(7) Uiso 1 d . .
H3A H 1.9943(21) -0.4134(16) 0.1008(21) 0.023 Uiso 1 calc R .
H3B H 1.9281(21) -0.4827(16) 0.0386(21) 0.023 Uiso 1 calc R .
C4 C 1.8963(24) -0.3806(17) -0.0345(24) 0.032(8) Uiso 1 d . .
H4A H 1.9500(24) -0.3871(17) -0.0728(24) 0.048 Uiso 1 calc R .
H4B H 1.8935(24) -0.3267(17) -0.0151(24) 0.048 Uiso 1 calc R .
H4C H 1.8273(24) -0.3961(17) -0.0773(24) 0.048 Uiso 1 calc R .
C5 C 1.8324(23) -0.3164(16) 0.1776(25) 0.029(8) Uiso 1 d . .
H5A H 1.8012(23) -0.2866(16) 0.1149(25) 0.000(56) Uiso 1 calc R .
H5B H 1.7867(23) -0.3089(16) 0.2250(25) 0.083(131) Uiso 1 calc R .
C6 C 1.9408(22) -0.2820(16) 0.2276(23) 0.027(7) Uiso 1 d . .
H6A H 1.9326(22) -0.2277(16) 0.2424(23) 0.040 Uiso 1 calc R .
H6B H 1.9868(22) -0.2869(16) 0.1809(23) 0.040 Uiso 1 calc R .
H6C H 1.9722(22) -0.3092(16) 0.2915(23) 0.040 Uiso 1 calc R .
C7 C 1.2595(21) -0.2382(16) -0.0323(22) 0.022(7) Uiso 1 d . .
H7A H 1.2456(21) -0.1849(16) -0.0143(22) 0.027 Uiso 1 calc R .
H7B H 1.2727(21) -0.2374(16) -0.1012(22) 0.027 Uiso 1 calc R .
C8 C 1.1550(21) -0.2894(16) -0.0364(23) 0.025(7) Uiso 1 d . .
H8A H 1.0947(21) -0.2677(16) -0.0869(23) 0.037 Uiso 1 calc R .
H8B H 1.1401(21) -0.2895(16) 0.0312(23) 0.037 Uiso 1 calc R .
H8C H 1.1672(21) -0.3420(16) -0.0559(23) 0.037 Uiso 1 calc R .
C9 C 1.3474(23) -0.2708(17) 0.1874(22) 0.024(7) Uiso 1 d . .
H9A H 1.3017(23) -0.3153(17) 0.1909(22) 0.077(126) Uiso 1 calc R .
H9B H 1.4139(23) -0.2780(17) 0.2411(22) 0.198(279) Uiso 1 calc R .
C10 C 1.2929(26) -0.1994(18) 0.2149(27) 0.042(9) Uiso 1 d . .
H10A H 1.2807(26) -0.2058(18) 0.2830(27) 0.063 Uiso 1 calc R .
H10B H 1.2253(26) -0.1921(18) 0.1644(27) 0.063 Uiso 1 calc R .
H10C H 1.3380(26) -0.1547(18) 0.2148(27) 0.063 Uiso 1 calc R .
C11 C 1.4639(21) -0.1879(16) 0.0623(22) 0.023(7) Uiso 1 d . .
H11A H 1.4800(21) -0.1835(16) -0.0052(22) 0.027 Uiso 1 calc R .
H11B H 1.4232(21) -0.1419(16) 0.0718(22) 0.027 Uiso 1 calc R .
C12 C 1.5699(24) -0.1887(18) 0.1471(25) 0.036(8) Uiso 1 d . .
H12A H 1.6095(24) -0.1418(18) 0.1425(25) 0.055 Uiso 1 calc R .
H12B H 1.6118(24) -0.2333(18) 0.1375(25) 0.055 Uiso 1 calc R .
H12C H 1.5550(24) -0.1915(18) 0.2146(25) 0.055 Uiso 1 calc R .
C13 C 1.5376(22) -0.4161(16) -0.3594(22) 0.022(7) Uiso 1 d . .
C14 C 1.5442(22) -0.4004(16) -0.4630(23) 0.024(7) Uiso 1 d . .

loop_
_atom_type_symbol
_atom_type_description
_atom_type_scat_dispersion_real
_atom_type_scat_dispersion_imag
_atom_type_scat_source
C C 0.0033 0.0016 'International Tables Vol C Tables 4.2.6.8 and 6.1.1.4'
H H 0.0000 0.0000 'International Tables Vol C Tables 4.2.6.8 and 6.1.1.4'
N N 0.0061 0.0033 'International Tables Vol C Tables 4.2.6.8 and 6.1.1.4'
F F 0.0171 0.0103 'International Tables Vol C Tables 4.2.6.8 and 6.1.1.4'
P P 0.1023 0.0942 'International Tables Vol C Tables 4.2.6.8 and 6.1.1.4'
Se Se -0.0929 2.2259 'International Tables Vol C Tables 4.2.6.8 and 6.1.1.4'
Sb Sb -0.5866 1.5461 'International Tables Vol C Tables 4.2.6.8 and 6.1.1.4'
Re Re -1.0185 7.2310 'International Tables Vol C Tables 4.2.6.8 and 6.1.1.4'

loop_
_geom_angle_atom_site_label_1
_geom_angle_atom_site_label_2
_geom_angle_atom_site_label_3
_geom_angle
_geom_angle_site_symmetry_1
_geom_angle_site_symmetry_3
_geom_angle_publ_flag
P1 Re1 Se3 93.0(2) . . ?
P1 Re1 Se1 92.8(2) . . ?
Se3 Re1 Se1 89.91(10) . . ?
P1 Re1 Se4 91.5(2) . . ?
Se3 Re1 Se4 89.84(10) . . ?
Se1 Re1 Se4 175.67(9) . . ?
P1 Re1 Se2 91.0(2) . . ?
Se3 Re1 Se2 176.08(9) . . ?
Se1 Re1 Se2 89.81(9) . . ?
Se4 Re1 Se2 90.14(9) . . ?
P1 Re1 Re3 134.9(2) . 3_845 ?
Se3 Re1 Re3 118.30(8) . 3_845 ?
Se1 Re1 Re3 58.31(7) . 3_845 ?
Se4 Re1 Re3 118.22(7) . 3_845 ?
Se2 Re1 Re3 58.43(7) . 3_845 ?
P1 Re1 Re3 135.4(2) . . ?
Se3 Re1 Re3 58.45(7) . . ?
Se1 Re1 Re3 118.10(7) . . ?
Se4 Re1 Re3 58.31(7) . . ?
Se2 Re1 Re3 118.43(7) . . ?
Re3 Re1 Re3 89.73(5) 3_845 . ?
P1 Re1 Re2 136.2(2) . 3_845 ?
Se3 Re1 Re2 58.31(7) . 3_845 ?
Se1 Re1 Re2 58.31(7) . 3_845 ?
Se4 Re1 Re2 118.10(7) . 3_845 ?
Se2 Re1 Re2 118.42(8) . 3_845 ?
Re3 Re1 Re2 60.00(4) 3_845 3_845 ?
Re3 Re1 Re2 59.80(4) . 3_845 ?
P1 Re1 Re2 133.9(2) . . ?
Se3 Re1 Re2 118.41(8) . . ?
Se1 Re1 Re2 118.12(8) . . ?
Se4 Re1 Re2 58.41(7) . . ?
Se2 Re1 Re2 58.46(7) . . ?
Re3 Re1 Re2 59.82(4) 3_845 . ?
Re3 Re1 Re2 59.98(4) . . ?
Re2 Re1 Re2 89.93(5) 3_845 . ?
P2 Re2 Se3 89.9(2) . 3_845 ?
P2 Re2 Se1 93.5(2) . 3_845 ?
Se3 Re2 Se1 90.02(10) 3_845 3_845 ?
P2 Re2 Se4 94.0(2) . . ?
Se3 Re2 Se4 176.09(10) 3_845 . ?
Se1 Re2 Se4 89.40(10) 3_845 . ?
P2 Re2 Se2 90.3(2) . . ?
Se3 Re2 Se2 90.00(10) 3_845 . ?
Se1 Re2 Se2 176.22(9) 3_845 . ?
Se4 Re2 Se2 90.32(9) . . ?
P2 Re2 Re3 132.5(2) . 3_845 ?
Se3 Re2 Re3 58.53(7) 3_845 3_845 ?
Se1 Re2 Re3 118.47(7) 3_845 3_845 ?
Se4 Re2 Re3 118.55(7) . 3_845 ?
Se2 Re2 Re3 58.52(7) . 3_845 ?
P2 Re2 Re3 137.7(2) . . ?
Se3 Re2 Re3 118.22(8) 3_845 . ?
Se1 Re2 Re3 58.32(7) 3_845 . ?
Se4 Re2 Re3 58.35(7) . . ?
Se2 Re2 Re3 118.50(7) . . ?
Re3 Re2 Re3 89.80(5) 3_845 . ?
P2 Re2 Re1 134.5(2) . 3_845 ?
Se3 Re2 Re1 58.34(7) 3_845 3_845 ?
Se1 Re2 Re1 58.47(7) 3_845 3_845 ?
Se4 Re2 Re1 118.24(8) . 3_845 ?
Se2 Re2 Re1 118.54(7) . 3_845 ?
Re3 Re2 Re1 60.03(4) 3_845 3_845 ?
Re3 Re2 Re1 59.90(4) . 3_845 ?
P2 Re2 Re1 135.3(2) . . ?
Se3 Re2 Re1 118.50(8) 3_845 . ?
Se1 Re2 Re1 118.25(8) 3_845 . ?
Se4 Re2 Re1 58.58(7) . . ?
Se2 Re2 Re1 58.58(7) . . ?
Re3 Re2 Re1 59.98(4) 3_845 . ?
Re3 Re2 Re1 59.94(4) . . ?
Re1 Re2 Re1 90.07(5) 3_845 . ?
N Re3 Se1 91.3(6) . 3_845 ?
N Re3 Se3 92.3(6) . . ?
Se1 Re3 Se3 176.32(10) 3_845 . ?
N Re3 Se4 91.5(6) . . ?
Se1 Re3 Se4 89.61(9) 3_845 . ?
Se3 Re3 Se4 90.02(9) . . ?
N Re3 Se2 91.6(6) . 3_845 ?
Se1 Re3 Se2 90.14(9) 3_845 3_845 ?
Se3 Re3 Se2 90.03(9) . 3_845 ?
Se4 Re3 Se2 176.88(10) . 3_845 ?
N Re3 Re2 135.2(6) . 3_845 ?
Se1 Re3 Re2 118.76(8) 3_845 3_845 ?
Se3 Re3 Re2 58.41(7) . 3_845 ?
Se4 Re3 Re2 118.86(7) . 3_845 ?
Se2 Re3 Re2 58.68(7) 3_845 3_845 ?
N Re3 Re1 134.6(5) . 3_845 ?
Se1 Re3 Re1 58.58(7) 3_845 3_845 ?
Se3 Re3 Re1 118.59(8) . 3_845 ?
Se4 Re3 Re1 118.67(8) . 3_845 ?
Se2 Re3 Re1 58.70(7) 3_845 3_845 ?
Re2 Re3 Re1 60.19(4) 3_845 3_845 ?
N Re3 Re1 135.1(5) . . ?
Se1 Re3 Re1 118.51(8) 3_845 . ?
Se3 Re3 Re1 58.35(7) . . ?
Se4 Re3 Re1 58.71(7) . . ?
Se2 Re3 Re1 118.84(7) 3_845 . ?
Re2 Re3 Re1 60.17(4) 3_845 . ?
Re1 Re3 Re1 90.27(5) 3_845 . ?
N Re3 Re2 134.6(6) . . ?
Se1 Re3 Re2 58.43(7) 3_845 . ?
Se3 Re3 Re2 118.42(8) . . ?
Se4 Re3 Re2 58.57(7) . . ?
Se2 Re3 Re2 118.79(8) 3_845 . ?
Re2 Re3 Re2 90.20(5) 3_845 . ?
Re1 Re3 Re2 60.10(4) 3_845 . ?
Re1 Re3 Re2 60.08(4) . . ?
Re3 Se1 Re2 63.25(7) 3_845 3_845 ?
Re3 Se1 Re1 63.12(7) 3_845 . ?
Re2 Se1 Re1 63.22(7) 3_845 . ?
Re3 Se2 Re2 62.80(7) 3_845 . ?
Re3 Se2 Re1 62.87(7) 3_845 . ?
Re2 Se2 Re1 62.96(7) . . ?
Re2 Se3 Re1 63.35(8) 3_845 . ?
Re2 Se3 Re3 63.06(7) 3_845 . ?
Re1 Se3 Re3 63.21(7) . . ?
Re3 Se4 Re2 63.08(7) . . ?
Re3 Se4 Re1 62.99(7) . . ?
Re2 Se4 Re1 63.00(7) . . ?
F3 Sb F5 175.4(19) . . ?
F3 Sb F4 89.2(10) . . ?
F5 Sb F4 90.8(10) . . ?
F3 Sb F2 88.9(10) . . ?
F5 Sb F2 90.6(11) . . ?
F4 Sb F2 174.9(19) . . ?
F3 Sb F1 92.1(20) . . ?
F5 Sb F1 92.5(20) . . ?
F4 Sb F1 92.7(20) . . ?
F2 Sb F1 92.2(20) . . ?
F3 Sb F6 87.7(19) . . ?
F5 Sb F6 87.8(19) . . ?
F4 Sb F6 87.4(18) . . ?
F2 Sb F6 87.7(18) . . ?
F1 Sb F6 179.7(24) . . ?
C1 P1 C3 101.9(12) . . ?
C1 P1 C5 103.6(14) . . ?
C3 P1 C5 103.0(13) . . ?
C1 P1 Re1 117.2(10) . . ?
C3 P1 Re1 116.3(9) . . ?
C5 P1 Re1 113.0(9) . . ?
C11 P2 C7 98.0(12) . . ?
C11 P2 C9 104.1(14) . . ?
C7 P2 C9 105.2(13) . . ?
C11 P2 Re2 118.5(10) . . ?
C7 P2 Re2 116.4(10) . . ?
C9 P2 Re2 112.7(10) . . ?
C13 N Re3 174.7(22) . . ?
C2 C1 P1 116.9(21) . . ?
C4 C3 P1 114.1(20) . . ?
C6 C5 P1 117.9(21) . . ?
C8 C7 P2 113.8(19) . . ?
C10 C9 P2 118.2(22) . . ?
C12 C11 P2 114.5(20) . . ?
N C13 C14 176.3(29) . . ?

loop_
_geom_bond_atom_site_label_1
_geom_bond_atom_site_label_2
_geom_bond_distance
_geom_bond_site_symmetry_2
_geom_bond_publ_flag
Re1 P1 2.477(7) . ?
Re1 Se3 2.509(3) . ?
Re1 Se1 2.515(3) . ?
Re1 Se4 2.523(3) . ?
Re1 Se2 2.524(3) . ?
Re1 Re3 2.629(2) 3_845 ?
Re1 Re3 2.631(2) . ?
Re1 Re2 2.6347(14) 3_845 ?
Re1 Re2 2.6346(14) . ?
Re2 P2 2.463(7) . ?
Re2 Se3 2.508(3) 3_845 ?
Re2 Se1 2.511(3) 3_845 ?
Re2 Se4 2.519(3) . ?
Re2 Se2 2.521(3) . ?
Re2 Re3 2.6249(14) 3_845 ?
Re2 Re3 2.632(2) . ?
Re2 Re1 2.6346(14) 3_845 ?
Re3 N 2.09(2) . ?
Re3 Se1 2.508(3) 3_845 ?
Re3 Se3 2.512(3) . ?
Re3 Se4 2.513(3) . ?
Re3 Se2 2.517(3) 3_845 ?
Re3 Re2 2.6249(14) 3_845 ?
Re3 Re1 2.629(2) 3_845 ?
Se1 Re3 2.508(3) 3_845 ?
Se1 Re2 2.511(3) 3_845 ?
Se2 Re3 2.517(3) 3_845 ?
Se3 Re2 2.508(3) 3_845 ?
Sb F3 1.69(2) . ?
Sb F5 1.70(2) . ?
Sb F4 1.72(2) . ?
Sb F2 1.74(2) . ?
Sb F1 1.89(3) . ?
Sb F6 1.94(3) . ?
P1 C1 1.83(3) . ?
P1 C3 1.85(3) . ?
P1 C5 1.86(3) . ?
P2 C11 1.81(3) . ?
P2 C7 1.82(3) . ?
P2 C9 1.82(3) . ?
N C13 1.17(3) . ?
C1 C2 1.47(4) . ?
C3 C4 1.45(4) . ?
C5 C6 1.50(4) . ?
C7 C8 1.59(4) . ?
C9 C10 1.50(4) . ?
C11 C12 1.53(4) . ?
C13 C14 1.42(4) . ?
